data_7229761
loop_
_publ_author_name
'Fu, Xiuwei'
'V\'illora, Encarnaci\'on G.'
'Matsushita, Yoshitaka'
'Kitanaka, Yuuki'
'Noguchi, Yuji'
'Miyayama, Masaru'
'Shimamura, Kiyoshi'
'Ohashi, Naoki'

_publ_section_title
;
 Resistivity and piezoelectric properties of Ca3TaGa1.5Al1.5Si2O14 single
 crystals for high temperature sensors
;
_journal_issue 89
_journal_name_full 'RSC Advances'
_journal_page_first 56697
_journal_paper_doi 10.1039/C7RA11926G
_journal_volume 7
_journal_year 2017
_chemical_formula_sum 'Al1.5 Ca3 Ga1.5 O14 Si2 Ta'
_chemical_formula_weight 726.42
_space_group_crystal_system trigonal
_space_group_IT_number 150
_space_group_name_Hall 'P 3 2"'
_space_group_name_H-M_alt 'P 3 2 1'
_symmetry_space_group_name_Hall 'P 3 2"'
_symmetry_space_group_name_H-M 'P 3 2 1'
_audit_creation_method SHELXL-2016/6
_cell_angle_alpha 90
_cell_angle_beta 90
_cell_angle_gamma 120
_cell_formula_units_Z 1
_cell_length_a 8.0801(6)
_cell_length_b 8.0801(6)
_cell_length_c 4.9553(4)
_cell_measurement_reflns_used 6511
_cell_measurement_temperature 293(2)
_cell_measurement_theta_max 46.06
_cell_measurement_theta_min 2.91
_cell_volume 280.18(4)
_computing_cell_refinement 'CrystalClear (Rigaku, 1997--2002)'
_computing_data_collection 'CrystalClear (Rigaku, 1997--2002)'
_computing_data_reduction 'CrystalClear (Rigaku, 1997--2002)'
_computing_structure_refinement 'SHELXL-2016/6 (Sheldrick, 2016)'
_computing_structure_solution 'SHELXT (Sheldrick, 2014)'
_diffrn_ambient_temperature 293(2)
_diffrn_detector_area_resol_mean 28.5714
_diffrn_measured_fraction_theta_full 0.962
_diffrn_measured_fraction_theta_max 0.989
_diffrn_measurement_device
;
Rigaku AFC11 Saturn724+ (4x4 bin mode)
;
_diffrn_measurement_method dtprofit.ref
_diffrn_radiation_detector CCD
_diffrn_radiation_monochromator Confocal
_diffrn_radiation_source 'Rotating Anode'
_diffrn_radiation_type MoK\a
_diffrn_radiation_wavelength 0.71073
_diffrn_reflns_av_R_equivalents 0.0406
_diffrn_reflns_av_unetI/netI 0.0358
_diffrn_reflns_Laue_measured_fraction_full 0.962
_diffrn_reflns_Laue_measured_fraction_max 0.989
_diffrn_reflns_limit_h_max 16
_diffrn_reflns_limit_h_min -16
_diffrn_reflns_limit_k_max 16
_diffrn_reflns_limit_k_min -16
_diffrn_reflns_limit_l_max 10
_diffrn_reflns_limit_l_min -8
_diffrn_reflns_number 5938
_diffrn_reflns_point_group_measured_fraction_full 0.942
_diffrn_reflns_point_group_measured_fraction_max 0.969
_diffrn_reflns_theta_full 25.242
_diffrn_reflns_theta_max 46.053
_diffrn_reflns_theta_min 2.911
_exptl_absorpt_coefficient_mu 15.129
_exptl_absorpt_correction_T_max 0.5055
_exptl_absorpt_correction_T_min 0.2586
_exptl_absorpt_correction_type multi-scan
_exptl_absorpt_process_details
;
CrystalClear (Rigaku, 1997--2002)
;
_exptl_crystal_colour Clear
_exptl_crystal_density_diffrn 4.305
_exptl_crystal_description Chunk
_exptl_crystal_F_000 339
_exptl_crystal_size_max 0.189
_exptl_crystal_size_mid 0.075
_exptl_crystal_size_min 0.044
_refine_diff_density_max 4.046
_refine_diff_density_min -3.012
_refine_diff_density_rms 0.687
_refine_ls_abs_structure_details
;
 Flack x determined using 673 quotients [(I+)-(I-)]/[(I+)+(I-)]
 (Parsons, Flack and Wagner, Acta Cryst. B69 (2013) 249-259).
;
_refine_ls_abs_structure_Flack 0.018(5)
_refine_ls_extinction_coef 0.128(8)
_refine_ls_extinction_expression Fc^*^=kFc[1+0.001xFc^2^\l^3^/sin(2\q)]^-1/4^
_refine_ls_extinction_method 'SHELXL-2016/6 (Sheldrick 2016)'
_refine_ls_goodness_of_fit_ref 1.212
_refine_ls_hydrogen_treatment undef
_refine_ls_matrix_type full
_refine_ls_number_parameters 43
_refine_ls_number_reflns 1606
_refine_ls_number_restraints 0
_refine_ls_restrained_S_all 1.212
_refine_ls_R_factor_all 0.0237
_refine_ls_R_factor_gt 0.0237
_refine_ls_shift/su_max 0.000
_refine_ls_shift/su_mean 0.000
_refine_ls_structure_factor_coef Fsqd
_refine_ls_weighting_details 'w=1/[\s^2^(Fo^2^)+(0.0305P)^2^+0.0430P] where P=(Fo^2^+2Fc^2^)/3'
_refine_ls_weighting_scheme calc
_refine_ls_wR_factor_gt 0.0597
_refine_ls_wR_factor_ref 0.0597
_reflns_Friedel_coverage 0.723
_reflns_Friedel_fraction_full 0.910
_reflns_Friedel_fraction_max 0.941
_reflns_number_gt 1605
_reflns_number_total 1606
_reflns_threshold_expression 'I > 2\s(I)'
_cod_data_source_file c7ra11926g1.cif
_cod_data_source_block shelx
_cod_original_cell_volume 280.18(5)
_cod_original_formula_sum 'Al1.50 Ca3 Ga1.50 O14 Si2 Ta'
_cod_database_code 7229761
_shelx_shelxl_version_number 2016/6
_shelx_space_group_comment
;
The symmetry employed for this shelxl refinement is uniquely defined
by the following loop, which should always be used as a source of
symmetry information in preference to the above space-group names.
They are only intended as comments.
;
_shelx_estimated_absorpt_t_min 0.162
_shelx_estimated_absorpt_t_max 0.556

loop_
_space_group_symop_operation_xyz
'x, y, z'
'-y, x-y, z'
'-x+y, -x, z'
'y, x, -z'
'x-y, -y, -z'
'-x, -x+y, -z'

loop_
_atom_site_label
_atom_site_type_symbol
_atom_site_fract_x
_atom_site_fract_y
_atom_site_fract_z
_atom_site_U_iso_or_equiv
_atom_site_adp_type
_atom_site_occupancy
_atom_site_site_symmetry_order
_atom_site_calc_flag
_atom_site_refinement_flags_posn
_atom_site_refinement_flags_adp
_atom_site_refinement_flags_occupancy
Ta Ta 1.000000 1.000000 1.000000 0.00643(7) Uani 1 6 d S T P
Al Al 0.74508(8) 1.000000 0.500000 0.00696(9) Uani 0.5 2 d S T P
Ga Ga 0.74508(8) 1.000000 0.500000 0.00696(9) Uani 0.5 2 d S T P
Ca Ca 0.42426(11) 1.000000 0.000000 0.01125(13) Uani 1 2 d S T P
Si Si 0.333333 0.666667 0.4534(2) 0.00642(14) Uani 1 3 d S T P
O1 O 0.333333 0.666667 0.7756(6) 0.0116(4) Uani 1 3 d S T P
O2 O 0.5261(3) 0.8438(4) 0.3162(5) 0.0114(3) Uani 1 1 d . . .
O3 O 0.7744(3) 0.8632(3) 0.7623(4) 0.0100(3) Uani 1 1 d . . .

loop_
_atom_site_aniso_label
_atom_site_aniso_U_11
_atom_site_aniso_U_22
_atom_site_aniso_U_33
_atom_site_aniso_U_23
_atom_site_aniso_U_13
_atom_site_aniso_U_12
Ta 0.00676(7) 0.00676(7) 0.00576(8) 0.000 0.000 0.00338(4)
Al 0.00724(16) 0.0070(2) 0.0066(2) 0.00084(14) 0.00042(7) 0.00348(10)
Ga 0.00724(16) 0.0070(2) 0.0066(2) 0.00084(14) 0.00042(7) 0.00348(10)
Ca 0.01033(19) 0.0169(3) 0.0087(3) 0.00151(18) 0.00076(9) 0.00844(16)
Si 0.0064(2) 0.0064(2) 0.0064(3) 0.000 0.000 0.00321(10)
O1 0.0137(7) 0.0137(7) 0.0073(9) 0.000 0.000 0.0069(3)
O2 0.0077(6) 0.0107(7) 0.0113(7) 0.0029(6) -0.0007(5) 0.0011(5)
O3 0.0087(6) 0.0091(7) 0.0100(6) 0.0002(4) -0.0031(4) 0.0028(5)

loop_
_atom_type_symbol
_atom_type_description
_atom_type_scat_dispersion_real
_atom_type_scat_dispersion_imag
_atom_type_scat_source
O O 0.0106 0.0060 'International Tables Vol C Tables 4.2.6.8 and 6.1.1.4'
Al Al 0.0645 0.0514 'International Tables Vol C Tables 4.2.6.8 and 6.1.1.4'
Si Si 0.0817 0.0704 'International Tables Vol C Tables 4.2.6.8 and 6.1.1.4'
Ca Ca 0.2262 0.3064 'International Tables Vol C Tables 4.2.6.8 and 6.1.1.4'
Ga Ga 0.2307 1.6083 'International Tables Vol C Tables 4.2.6.8 and 6.1.1.4'
Ta Ta -0.7052 6.5227 'International Tables Vol C Tables 4.2.6.8 and 6.1.1.4'

loop_
_geom_angle_atom_site_label_1
_geom_angle_atom_site_label_2
_geom_angle_atom_site_label_3
_geom_angle
_geom_angle_site_symmetry_1
_geom_angle_site_symmetry_3
O3 Ta O3 168.75(12) . 6_767
O3 Ta O3 100.17(13) . 5_677
O3 Ta O3 88.20(9) 6_767 5_677
O3 Ta O3 88.20(9) . 2_765
O3 Ta O3 84.59(12) 6_767 2_765
O3 Ta O3 168.75(12) 5_677 2_765
O3 Ta O3 84.59(12) . 4_557
O3 Ta O3 88.20(9) 6_767 4_557
O3 Ta O3 88.20(9) 5_677 4_557
O3 Ta O3 100.17(13) 2_765 4_557
O3 Ta O3 88.20(9) . 3_675
O3 Ta O3 100.17(13) 6_767 3_675
O3 Ta O3 84.59(12) 5_677 3_675
O3 Ta O3 88.20(9) 2_765 3_675
O3 Ta O3 168.75(12) 4_557 3_675
O3 Ta Ca 42.29(6) . 3_566
O3 Ta Ca 129.92(6) 6_767 3_566
O3 Ta Ca 95.63(6) 5_677 3_566
O3 Ta Ca 95.63(6) 2_765 3_566
O3 Ta Ca 42.29(6) 4_557 3_566
O3 Ta Ca 129.92(6) 3_675 3_566
O3 Ta Ca 129.92(6) . 1_656
O3 Ta Ca 42.29(6) 6_767 1_656
O3 Ta Ca 129.92(6) 5_677 1_656
O3 Ta Ca 42.29(6) 2_765 1_656
O3 Ta Ca 95.63(6) 4_557 1_656
O3 Ta Ca 95.63(6) 3_675 1_656
Ca Ta Ca 120.0 3_566 1_656
O3 Ta Ca 95.63(6) . 2_776
O3 Ta Ca 95.63(6) 6_767 2_776
O3 Ta Ca 42.29(6) 5_677 2_776
O3 Ta Ca 129.92(6) 2_765 2_776
O3 Ta Ca 129.92(6) 4_557 2_776
O3 Ta Ca 42.29(6) 3_675 2_776
Ca Ta Ca 120.000(1) 3_566 2_776
Ca Ta Ca 120.0 1_656 2_776
O3 Ga O3 127.85(14) 5_676 .
O3 Ga O2 103.45(10) 5_676 .
O3 Ga O2 108.46(10) . .
O3 Ga O2 108.46(10) 5_676 5_676
O3 Ga O2 103.45(10) . 5_676
O2 Ga O2 102.66(17) . 5_676
O3 Ga Ca 79.52(7) 5_676 .
O3 Ga Ca 144.83(7) . .
O2 Ga Ca 37.15(8) . .
O2 Ga Ca 83.90(8) 5_676 .
O3 Ga Ca 144.83(7) 5_676 1_556
O3 Ga Ca 79.52(7) . 1_556
O2 Ga Ca 83.90(8) . 1_556
O2 Ga Ca 37.15(8) 5_676 1_556
Ca Ga Ca 87.41(3) . 1_556
O3 Ca O3 68.28(10) 2_664 6_666
O3 Ca O2 134.91(8) 2_664 .
O3 Ca O2 107.24(8) 6_666 .
O3 Ca O2 107.24(8) 2_664 5_675
O3 Ca O2 134.91(8) 6_666 5_675
O2 Ca O2 105.46(12) . 5_675
O3 Ca O1 128.94(6) 2_664 4_566
O3 Ca O1 75.70(6) 6_666 4_566
O2 Ca O1 89.26(7) . 4_566
O2 Ca O1 74.56(8) 5_675 4_566
O3 Ca O1 75.70(6) 2_664 1_554
O3 Ca O1 128.94(6) 6_666 1_554
O2 Ca O1 74.56(8) . 1_554
O2 Ca O1 89.26(7) 5_675 1_554
O1 Ca O1 153.35(4) 4_566 1_554
O3 Ca O2 79.23(7) 2_664 2_665
O3 Ca O2 71.11(7) 6_666 2_665
O2 Ca O2 58.34(10) . 2_665
O2 Ca O2 153.96(4) 5_675 2_665
O1 Ca O2 121.65(7) 4_566 2_665
O1 Ca O2 67.51(7) 1_554 2_665
O3 Ca O2 71.11(7) 2_664 6_665
O3 Ca O2 79.23(7) 6_666 6_665
O2 Ca O2 153.96(4) . 6_665
O2 Ca O2 58.34(10) 5_675 6_665
O1 Ca O2 67.51(7) 4_566 6_665
O1 Ca O2 121.65(7) 1_554 6_665
O2 Ca O2 144.06(10) 2_665 6_665
O3 Ca Si 107.87(5) 2_664 .
O3 Ca Si 90.03(5) 6_666 .
O2 Ca Si 28.41(5) . .
O2 Ca Si 130.90(6) 5_675 .
O1 Ca Si 107.07(5) 4_566 .
O1 Ca Si 67.72(6) 1_554 .
O2 Ca Si 29.95(5) 2_665 .
O2 Ca Si 168.83(5) 6_665 .
O3 Ca Si 90.03(5) 2_664 4_565
O3 Ca Si 107.87(5) 6_666 4_565
O2 Ca Si 130.90(6) . 4_565
O2 Ca Si 28.41(5) 5_675 4_565
O1 Ca Si 67.72(6) 4_566 4_565
O1 Ca Si 107.07(5) 1_554 4_565
O2 Ca Si 168.83(5) 2_665 4_565
O2 Ca Si 29.95(5) 6_665 4_565
Si Ca Si 158.60(3) . 4_565
O3 Ca Ta 34.14(5) 2_664 1_454
O3 Ca Ta 34.14(5) 6_666 1_454
O2 Ca Ta 127.27(6) . 1_454
O2 Ca Ta 127.27(6) 5_675 1_454
O1 Ca Ta 103.324(19) 4_566 1_454
O1 Ca Ta 103.325(19) 1_554 1_454
O2 Ca Ta 72.03(5) 2_665 1_454
O2 Ca Ta 72.03(5) 6_665 1_454
Si Ca Ta 100.702(15) . 1_454
Si Ca Ta 100.701(15) 4_565 1_454
O3 Ca Al 104.79(5) 2_664 1_554
O3 Ca Al 160.28(5) 6_666 1_554
O2 Ca Al 90.76(7) . 1_554
O2 Ca Al 27.29(6) 5_675 1_554
O1 Ca Al 97.05(4) 4_566 1_554
O1 Ca Al 62.88(4) 1_554 1_554
O2 Ca Al 126.98(5) 2_665 1_554
O2 Ca Al 81.05(5) 6_665 1_554
Si Ca Al 109.68(2) . 1_554
Si Ca Al 52.756(11) 4_565 1_554
Ta Ca Al 136.295(13) 1_454 1_554
O1 Si O2 114.41(9) . 2_665
O1 Si O2 114.41(9) . .
O2 Si O2 104.11(10) 2_665 .
O1 Si O2 114.41(9) . 3_565
O2 Si O2 104.11(10) 2_665 3_565
O2 Si O2 104.11(10) . 3_565
O1 Si Ca 132.973(14) . .
O2 Si Ca 60.18(10) 2_665 .
O2 Si Ca 43.96(9) . .
O2 Si Ca 111.84(9) 3_565 .
O1 Si Ca 132.972(14) . 2_665
O2 Si Ca 43.96(9) 2_665 2_665
O2 Si Ca 111.84(9) . 2_665
O2 Si Ca 60.18(10) 3_565 2_665
Ca Si Ca 78.64(2) . 2_665
O1 Si Ca 132.972(14) . 3_565
O2 Si Ca 111.84(9) 2_665 3_565
O2 Si Ca 60.18(10) . 3_565
O2 Si Ca 43.96(9) 3_565 3_565
Ca Si Ca 78.64(2) . 3_565
Ca Si Ca 78.64(2) 2_665 3_565
O1 Si Ca 41.678(12) . 1_556
O2 Si Ca 96.47(9) 2_665 1_556
O2 Si Ca 84.86(9) . 1_556
O2 Si Ca 154.53(9) 3_565 1_556
Ca Si Ca 91.295(8) . 1_556
Ca Si Ca 138.797(5) 2_665 1_556
Ca Si Ca 138.797(5) 3_565 1_556
O1 Si Ca 41.678(12) . 2_666
O2 Si Ca 84.86(9) 2_665 2_666
O2 Si Ca 154.53(9) . 2_666
O2 Si Ca 96.47(9) 3_565 2_666
Ca Si Ca 138.798(5) . 2_666
Ca Si Ca 91.295(8) 2_665 2_666
Ca Si Ca 138.797(5) 3_565 2_666
Ca Si Ca 70.319(19) 1_556 2_666
O1 Si Ca 41.678(12) . 3_566
O2 Si Ca 154.53(9) 2_665 3_566
O2 Si Ca 96.47(9) . 3_566
O2 Si Ca 84.86(9) 3_565 3_566
Ca Si Ca 138.797(5) . 3_566
Ca Si Ca 138.797(5) 2_665 3_566
Ca Si Ca 91.295(8) 3_565 3_566
Ca Si Ca 70.319(19) 1_556 3_566
Ca Si Ca 70.319(19) 2_666 3_566
Si O1 Ca 114.75(6) . 1_556
Si O1 Ca 114.75(6) . 2_666
Ca O1 Ca 103.71(6) 1_556 2_666
Si O1 Ca 114.75(6) . 3_566
Ca O1 Ca 103.71(6) 1_556 3_566
Ca O1 Ca 103.71(6) 2_666 3_566
Si O2 Ga 124.40(14) . .
Si O2 Ca 107.64(12) . .
Ga O2 Ca 115.56(12) . .
Si O2 Ca 89.87(11) . 3_565
Ga O2 Ca 110.06(11) . 3_565
Ca O2 Ca 104.80(8) . 3_565
Ga O3 Ta 117.06(10) . .
Ga O3 Ca 136.74(11) . 3_566
Ta O3 Ca 103.57(8) . 3_566

loop_
_geom_bond_atom_site_label_1
_geom_bond_atom_site_label_2
_geom_bond_distance
_geom_bond_site_symmetry_2
Ta O3 1.979(2) .
Ta O3 1.979(2) 6_767
Ta O3 1.979(2) 5_677
Ta O3 1.979(2) 2_765
Ta O3 1.979(2) 4_557
Ta O3 1.979(2) 3_675
Ta Ca 3.4280(9) 3_566
Ta Ca 3.4280(9) 1_656
Ta Ca 3.4280(9) 2_776
Ga O3 1.797(2) 5_676
Ga O3 1.797(2) .
Ga O2 1.822(2) .
Ga O2 1.822(2) 5_676
Ga Ca 3.5859(8) .
Ga Ca 3.5859(8) 1_556
Ca O3 2.373(2) 2_664
Ca O3 2.373(2) 6_666
Ca O2 2.400(3) .
Ca O2 2.400(3) 5_675
Ca O1 2.6555(12) 4_566
Ca O1 2.6555(12) 1_554
Ca O2 2.859(3) 2_665
Ca O2 2.859(3) 6_665
Ca Si 3.2958(8) .
Ca Si 3.2958(8) 4_565
Si O1 1.597(3) .
Si O2 1.645(2) 2_665
Si O2 1.645(2) .
Si O2 1.645(2) 3_565
